data_7101635
loop_
_publ_author_name
'Belletti, Daniele'
'Braunstein, Pierre'
'Messaoudi, Abdelatif'
'Pattacini, Roberto'
'Predieri, Giovanni'
'Tiripicchio, Antonio'

_publ_section_title
;
 Trapping a pseudo-Hofmann rearrangement on a ruthenium cluster.
;
_journal_issue 2
_journal_name_full 'Chemical communications (Cambridge, England)'
_journal_page_first 141
_journal_page_last 143
_journal_paper_doi 10.1039/b611338a
_journal_year 2006
_chemical_formula_sum 'C47.4 H39 Cl0.6 N2.4 O9.4 P2 Ru3 Si'
_chemical_formula_weight 1207.12
_space_group_IT_number 2
_symmetry_cell_setting triclinic
_symmetry_Int_Tables_number 2
_symmetry_space_group_name_Hall '-P 1'
_symmetry_space_group_name_H-M 'P -1'
_atom_sites_solution_hydrogens geom
_atom_sites_solution_primary direct
_atom_sites_solution_secondary difmap
_audit_creation_method SHELXL-97
_cell_angle_alpha 98.4730(10)
_cell_angle_beta 90.4370(10)
_cell_angle_gamma 104.3700(10)
_cell_formula_units_Z 2
_cell_length_a 11.6159(7)
_cell_length_b 13.3036(7)
_cell_length_c 17.1405(10)
_cell_measurement_reflns_used 999
_cell_measurement_temperature 293(2)
_cell_measurement_theta_max 27
_cell_measurement_theta_min 3
_cell_volume 2535.2(3)
_computing_cell_refinement 'Bruker SMART'
_computing_data_collection 'Bruker SMART'
_computing_data_reduction 'Bruker SAINT'
_computing_molecular_graphics Ortep3
_computing_publication_material Platon
_computing_structure_refinement 'SHELXL-97 (Sheldrick, 1997)'
_computing_structure_solution 'SHELX-97 (Sheldrick, 1997)'
_diffrn_ambient_temperature 293(2)
_diffrn_detector_area_resol_mean 9
_diffrn_measured_fraction_theta_full 0.998
_diffrn_measured_fraction_theta_max 0.998
_diffrn_measurement_device_type 'Bruker SMART1000'
_diffrn_measurement_method CCD
_diffrn_radiation_monochromator graphite
_diffrn_radiation_probe x-ray
_diffrn_radiation_type MoK\a
_diffrn_radiation_wavelength 0.71073
_diffrn_reflns_av_R_equivalents 0.0491
_diffrn_reflns_av_sigmaI/netI 0.0798
_diffrn_reflns_limit_h_max 13
_diffrn_reflns_limit_h_min -13
_diffrn_reflns_limit_k_max 15
_diffrn_reflns_limit_k_min -15
_diffrn_reflns_limit_l_max 19
_diffrn_reflns_limit_l_min -19
_diffrn_reflns_number 22509
_diffrn_reflns_theta_full 24.02
_diffrn_reflns_theta_max 24.02
_diffrn_reflns_theta_min 1.60
_diffrn_source 'fine-focus sealed tube'
_exptl_absorpt_coefficient_mu 1.055
_exptl_absorpt_correction_T_max 1.000
_exptl_absorpt_correction_T_min 0.860
_exptl_absorpt_correction_type empirical
_exptl_absorpt_process_details 'Bruker SADABS'
_exptl_crystal_colour orange
_exptl_crystal_density_diffrn 1.581
_exptl_crystal_density_method 'not measured'
_exptl_crystal_description prism
_exptl_crystal_F_000 1203
_exptl_crystal_size_max 0.2
_exptl_crystal_size_mid 0.1
_exptl_crystal_size_min 0.1
_refine_diff_density_max 0.640
_refine_diff_density_min -0.545
_refine_diff_density_rms 0.073
_refine_ls_extinction_method none
_refine_ls_goodness_of_fit_ref 1.026
_refine_ls_hydrogen_treatment constr
_refine_ls_matrix_type full
_refine_ls_number_parameters 613
_refine_ls_number_reflns 7973
_refine_ls_number_restraints 0
_refine_ls_restrained_S_all 1.026
_refine_ls_R_factor_all 0.0799
_refine_ls_R_factor_gt 0.0380
_refine_ls_shift/su_max 0.001
_refine_ls_shift/su_mean 0.000
_refine_ls_structure_factor_coef Fsqd
_refine_ls_weighting_details 'calc w=1/[\s^2^(Fo^2^)+(0.0100P)^2^+0.0000P] where P=(Fo^2^+2Fc^2^)/3'
_refine_ls_weighting_scheme calc
_refine_ls_wR_factor_gt 0.0536
_refine_ls_wR_factor_ref 0.0584
_reflns_number_gt 4879
_reflns_number_total 7973
_reflns_threshold_expression >2sigma(I)
_cod_data_source_file b611338a.txt
_cod_data_source_block Compound2
_cod_original_formula_sum 'C47.40 H39 Cl0.60 N2.40 O9.40 P2 Ru3 Si'
_cod_database_code 7101635

loop_
_symmetry_equiv_pos_as_xyz
'x, y, z'
'-x, -y, -z'

loop_
_atom_site_label
_atom_site_type_symbol
_atom_site_fract_x
_atom_site_fract_y
_atom_site_fract_z
_atom_site_U_iso_or_equiv
_atom_site_adp_type
_atom_site_occupancy
_atom_site_symmetry_multiplicity
_atom_site_calc_flag
_atom_site_refinement_flags
Ru1 Ru 0.29651(4) 0.79769(3) 0.28839(3) 0.04199(13) Uani 1 1 d .
Ru2 Ru 0.33636(4) 0.60177(3) 0.16690(3) 0.04534(14) Uani 1 1 d .
Ru3 Ru 0.11395(4) 0.58427(4) 0.24330(3) 0.04878(14) Uani 1 1 d .
Si1 Si 0.16732(15) 0.75154(13) 0.10149(9) 0.0596(5) Uani 1 1 d .
Cl1 Cl 0.0855(6) 0.7474(5) 0.3375(5) 0.0676(19) Uani 0.60 1 d P
P1 P 0.65047(14) 0.95861(11) 0.20604(9) 0.0530(4) Uani 1 1 d .
P2 P 0.35676(13) 0.58720(10) 0.35956(8) 0.0441(4) Uani 1 1 d .
N1 N 0.118(3) 0.738(3) 0.323(2) 0.126(17) Uani 0.40 1 d P
N2 N 0.5206(4) 0.9234(3) 0.2421(2) 0.0562(12) Uani 1 1 d .
N3 N 0.2991(3) 0.6336(3) 0.2912(2) 0.0404(11) Uani 1 1 d .
O1 O 0.4220(4) 0.9138(3) 0.4397(2) 0.0910(15) Uani 1 1 d .
O2 O 0.2783(4) 1.0128(3) 0.2672(3) 0.0866(15) Uani 1 1 d .
O3 O 0.4955(4) 0.4583(4) 0.1607(2) 0.0999(16) Uani 1 1 d .
O4 O 0.3644(4) 0.5669(4) -0.0081(2) 0.1086(18) Uani 1 1 d .
O5 O 0.1417(4) 0.4039(3) 0.1271(2) 0.0734(12) Uani 1 1 d .
O6 O -0.1224(4) 0.5428(4) 0.1576(3) 0.0929(15) Uani 1 1 d .
O7 O -0.0091(4) 0.4162(4) 0.3334(3) 0.1129(18) Uani 1 1 d .
O8 O 0.0071(10) 0.7916(9) 0.4326(6) 0.094(4) Uani 0.40 1 d P
O9 O 0.4750(3) 0.7510(3) 0.1894(2) 0.0548(10) Uani 1 1 d .
O10 O 0.2158(3) 0.7050(2) 0.17857(17) 0.0420(9) Uani 1 1 d .
C1 C 0.3725(5) 0.8661(4) 0.3824(3) 0.0571(16) Uani 1 1 d .
C2 C 0.2829(5) 0.9288(4) 0.2734(3) 0.0543(16) Uani 1 1 d .
C3 C 0.4333(5) 0.5141(4) 0.1658(3) 0.0613(17) Uani 1 1 d .
C4 C 0.3518(5) 0.5827(4) 0.0592(4) 0.0644(18) Uani 1 1 d .
C5 C 0.1819(5) 0.4887(4) 0.1622(3) 0.0515(16) Uani 1 1 d .
C6 C -0.0316(5) 0.5582(4) 0.1914(3) 0.0629(17) Uani 1 1 d .
C7 C 0.0419(5) 0.4817(5) 0.2993(4) 0.0705(19) Uani 1 1 d .
C8 C 0.0579(19) 0.7662(17) 0.3780(11) 0.046(6) Uani 0.40 1 d P
C9 C 0.4502(5) 0.8250(4) 0.2349(3) 0.0483(15) Uani 1 1 d .
C10 C 0.7641(5) 0.9671(4) 0.2809(4) 0.0553(15) Uani 1 1 d .
C11 C 0.7368(6) 0.9850(4) 0.3601(4) 0.0732(19) Uani 1 1 d .
H11 H 0.6603 0.9885 0.3736 0.088 Uiso 1 1 calc R
C12 C 0.8229(8) 0.9972(6) 0.4172(4) 0.115(3) Uani 1 1 d .
H12 H 0.8061 1.0094 0.4702 0.138 Uiso 1 1 calc R
C13 C 0.9333(8) 0.9916(7) 0.3964(5) 0.123(3) Uani 1 1 d .
H13 H 0.9917 0.9997 0.4359 0.148 Uiso 1 1 calc R
C14 C 0.9617(6) 0.9747(6) 0.3213(5) 0.100(3) Uani 1 1 d .
H14 H 1.0385 0.9709 0.3092 0.121 Uiso 1 1 calc R
C15 C 0.8778(6) 0.9631(4) 0.2620(4) 0.0741(19) Uani 1 1 d .
H15 H 0.8975 0.9525 0.2095 0.089 Uiso 1 1 calc R
C16 C 0.6657(5) 1.0910(4) 0.1875(3) 0.0482(14) Uani 1 1 d .
C17 C 0.5688(6) 1.1296(5) 0.1821(4) 0.080(2) Uani 1 1 d .
H17 H 0.4935 1.0868 0.1870 0.095 Uiso 1 1 calc R
C18 C 0.5804(7) 1.2323(5) 0.1694(4) 0.093(2) Uani 1 1 d .
H18 H 0.5135 1.2575 0.1637 0.112 Uiso 1 1 calc R
C19 C 0.6916(8) 1.2953(5) 0.1655(4) 0.081(2) Uani 1 1 d .
H19 H 0.7001 1.3650 0.1593 0.098 Uiso 1 1 calc R
C20 C 0.7890(6) 1.2594(5) 0.1703(3) 0.0745(19) Uani 1 1 d .
H20 H 0.8640 1.3033 0.1663 0.089 Uiso 1 1 calc R
C21 C 0.7769(6) 1.1560(5) 0.1814(3) 0.0671(17) Uani 1 1 d .
H21 H 0.8442 1.1305 0.1846 0.081 Uiso 1 1 calc R
C22 C 0.6854(5) 0.8864(4) 0.1188(4) 0.0590(16) Uani 1 1 d .
C23 C 0.7112(5) 0.7887(5) 0.1160(4) 0.0763(19) Uani 1 1 d .
H23 H 0.7134 0.7605 0.1624 0.092 Uiso 1 1 calc R
C24 C 0.7337(6) 0.7329(6) 0.0450(5) 0.099(3) Uani 1 1 d .
H24 H 0.7511 0.6683 0.0448 0.119 Uiso 1 1 calc R
C25 C 0.7308(9) 0.7712(8) -0.0240(5) 0.142(4) Uani 1 1 d .
H25 H 0.7490 0.7345 -0.0707 0.170 Uiso 1 1 calc R
C26 C 0.7013(9) 0.8630(7) -0.0241(5) 0.158(4) Uani 1 1 d .
H26 H 0.6955 0.8880 -0.0715 0.190 Uiso 1 1 calc R
C27 C 0.6790(7) 0.9211(5) 0.0470(4) 0.111(3) Uani 1 1 d .
H27 H 0.6595 0.9846 0.0457 0.133 Uiso 1 1 calc R
C28 C 0.2982(5) 0.8399(4) 0.0627(3) 0.078(2) Uani 1 1 d .
H28A H 0.3548 0.8006 0.0452 0.117 Uiso 1 1 calc R
H28B H 0.3347 0.8964 0.1038 0.117 Uiso 1 1 calc R
H28C H 0.2724 0.8679 0.0191 0.117 Uiso 1 1 calc R
C29 C 0.0579(5) 0.8261(4) 0.1358(3) 0.090(2) Uani 1 1 d .
H29A H 0.0948 0.8833 0.1763 0.134 Uiso 1 1 calc R
H29B H -0.0082 0.7806 0.1567 0.134 Uiso 1 1 calc R
H29C H 0.0303 0.8532 0.0923 0.134 Uiso 1 1 calc R
C30 C 0.0940(5) 0.6404(4) 0.0238(3) 0.081(2) Uani 1 1 d .
H30A H 0.1503 0.6014 0.0053 0.122 Uiso 1 1 calc R
H30B H 0.0654 0.6673 -0.0195 0.122 Uiso 1 1 calc R
H30C H 0.0284 0.5952 0.0454 0.122 Uiso 1 1 calc R
C31 C 0.5115(5) 0.5938(4) 0.3487(3) 0.0467(14) Uani 1 1 d .
C32 C 0.5590(5) 0.5076(4) 0.3525(3) 0.0602(16) Uani 1 1 d .
H32 H 0.5089 0.4437 0.3600 0.072 Uiso 1 1 calc R
C33 C 0.6805(6) 0.5163(5) 0.3452(3) 0.0728(19) Uani 1 1 d .
H33 H 0.7096 0.4573 0.3454 0.087 Uiso 1 1 calc R
C34 C 0.7574(6) 0.6101(6) 0.3377(3) 0.077(2) Uani 1 1 d .
H34 H 0.8386 0.6161 0.3345 0.092 Uiso 1 1 calc R
C35 C 0.7113(6) 0.6955(5) 0.3349(3) 0.0733(19) Uani 1 1 d .
H35 H 0.7621 0.7598 0.3291 0.088 Uiso 1 1 calc R
C36 C 0.5909(5) 0.6875(5) 0.3406(3) 0.0614(16) Uani 1 1 d .
H36 H 0.5626 0.7468 0.3390 0.074 Uiso 1 1 calc R
C37 C 0.3455(5) 0.6562(4) 0.4561(3) 0.0483(15) Uani 1 1 d .
C38 C 0.2375(6) 0.6697(4) 0.4798(3) 0.0676(18) Uani 1 1 d .
H38 H 0.1714 0.6436 0.4450 0.081 Uiso 1 1 calc R
C39 C 0.2237(8) 0.7207(6) 0.5534(4) 0.098(3) Uani 1 1 d .
H39 H 0.1493 0.7289 0.5680 0.117 Uiso 1 1 calc R
C40 C 0.3181(9) 0.7587(6) 0.6042(4) 0.104(3) Uani 1 1 d .
H40 H 0.3080 0.7914 0.6546 0.125 Uiso 1 1 calc R
C41 C 0.4303(8) 0.7500(5) 0.5829(4) 0.093(3) Uani 1 1 d .
H41 H 0.4958 0.7787 0.6179 0.112 Uiso 1 1 calc R
C42 C 0.4431(6) 0.6980(4) 0.5086(3) 0.0699(18) Uani 1 1 d .
H42 H 0.5178 0.6909 0.4937 0.084 Uiso 1 1 calc R
C43 C 0.2885(5) 0.4505(4) 0.3655(3) 0.0500(15) Uani 1 1 d .
C44 C 0.2557(5) 0.4198(5) 0.4369(3) 0.077(2) Uani 1 1 d .
H44 H 0.2664 0.4696 0.4822 0.092 Uiso 1 1 calc R
C45 C 0.2060(7) 0.3134(5) 0.4416(4) 0.112(3) Uani 1 1 d .
H45 H 0.1820 0.2929 0.4897 0.134 Uiso 1 1 calc R
C46 C 0.1931(7) 0.2410(5) 0.3758(5) 0.120(3) Uani 1 1 d .
H46 H 0.1621 0.1704 0.3794 0.144 Uiso 1 1 calc R
C47 C 0.2248(7) 0.2697(5) 0.3045(4) 0.104(3) Uani 1 1 d .
H47 H 0.2137 0.2194 0.2594 0.124 Uiso 1 1 calc R
C48 C 0.2736(5) 0.3743(4) 0.3000(3) 0.0701(18) Uani 1 1 d .
H48 H 0.2971 0.3937 0.2515 0.084 Uiso 1 1 calc R

loop_
_atom_site_aniso_label
_atom_site_aniso_U_11
_atom_site_aniso_U_22
_atom_site_aniso_U_33
_atom_site_aniso_U_23
_atom_site_aniso_U_13
_atom_site_aniso_U_12
Ru1 0.0453(3) 0.0323(3) 0.0463(3) 0.0020(2) 0.0031(2) 0.0082(2)
Ru2 0.0593(3) 0.0374(3) 0.0397(3) 0.0020(2) 0.0044(2) 0.0152(3)
Ru3 0.0480(3) 0.0421(3) 0.0508(3) 0.0044(2) 0.0033(2) 0.0027(2)
Si1 0.0640(12) 0.0583(11) 0.0574(11) 0.0129(9) -0.0085(9) 0.0150(10)
Cl1 0.056(3) 0.056(3) 0.088(6) 0.012(3) 0.010(3) 0.007(3)
P1 0.0536(11) 0.0392(9) 0.0646(11) 0.0060(8) 0.0025(9) 0.0098(8)
P2 0.0555(10) 0.0343(8) 0.0402(9) 0.0051(7) 0.0011(7) 0.0076(8)
N1 0.22(4) 0.15(2) 0.054(15) 0.030(13) 0.024(19) 0.11(2)
N2 0.050(3) 0.048(3) 0.069(3) 0.004(3) 0.011(3) 0.013(3)
N3 0.049(3) 0.031(2) 0.041(3) 0.003(2) 0.003(2) 0.011(2)
O1 0.131(4) 0.060(3) 0.063(3) -0.012(2) -0.020(3) 0.002(3)
O2 0.080(3) 0.045(3) 0.141(4) 0.019(3) 0.004(3) 0.025(3)
O3 0.145(5) 0.113(4) 0.072(3) 0.012(3) 0.017(3) 0.089(4)
O4 0.165(5) 0.133(4) 0.048(3) 0.017(3) 0.027(3) 0.072(4)
O5 0.082(3) 0.059(3) 0.070(3) -0.005(2) -0.004(2) 0.008(3)
O6 0.061(3) 0.107(4) 0.099(4) 0.013(3) -0.011(3) 0.002(3)
O7 0.091(4) 0.114(4) 0.123(4) 0.062(3) 0.013(3) -0.021(3)
O8 0.095(9) 0.114(10) 0.080(9) 0.010(7) 0.035(7) 0.044(8)
O9 0.059(3) 0.048(2) 0.063(3) 0.012(2) 0.012(2) 0.022(2)
O10 0.043(2) 0.0339(19) 0.046(2) 0.0057(17) -0.0014(17) 0.0056(17)
C1 0.070(5) 0.034(4) 0.065(4) 0.004(3) 0.006(3) 0.009(3)
C2 0.052(4) 0.043(4) 0.064(4) -0.001(3) 0.003(3) 0.009(3)
C3 0.088(5) 0.056(4) 0.048(4) 0.005(3) 0.012(3) 0.036(4)
C4 0.076(5) 0.058(4) 0.068(5) 0.011(4) 0.014(4) 0.032(4)
C5 0.066(4) 0.035(3) 0.044(4) 0.001(3) -0.016(3) -0.003(3)
C6 0.051(4) 0.059(4) 0.070(5) 0.008(3) 0.004(4) -0.001(4)
C7 0.056(5) 0.082(5) 0.068(5) 0.011(4) 0.004(3) 0.005(4)
C8 0.040(12) 0.065(12) 0.047(15) 0.004(11) 0.019(10) 0.042(9)
C9 0.061(4) 0.023(3) 0.057(4) 0.004(3) -0.024(3) 0.007(3)
C10 0.052(4) 0.042(4) 0.071(5) 0.012(3) -0.004(3) 0.008(3)
C11 0.068(5) 0.078(5) 0.076(5) 0.011(4) 0.004(4) 0.022(4)
C12 0.097(7) 0.175(8) 0.070(6) 0.010(5) -0.009(5) 0.032(7)
C13 0.094(7) 0.182(9) 0.100(7) 0.031(7) -0.025(6) 0.039(7)
C14 0.071(6) 0.125(7) 0.106(6) 0.002(6) -0.007(6) 0.034(5)
C15 0.054(5) 0.081(5) 0.084(5) 0.012(4) -0.007(4) 0.013(4)
C16 0.053(4) 0.036(3) 0.054(4) 0.007(3) 0.007(3) 0.007(3)
C17 0.060(5) 0.051(4) 0.127(6) 0.027(4) -0.006(4) 0.006(4)
C18 0.093(6) 0.061(5) 0.138(7) 0.032(5) 0.000(5) 0.033(5)
C19 0.113(7) 0.049(5) 0.081(5) 0.022(4) 0.001(5) 0.012(5)
C20 0.084(6) 0.052(5) 0.081(5) 0.014(4) 0.013(4) 0.001(4)
C21 0.077(5) 0.054(4) 0.071(4) 0.015(4) 0.010(4) 0.016(4)
C22 0.060(4) 0.044(4) 0.072(5) 0.012(3) 0.003(3) 0.010(3)
C23 0.069(5) 0.062(5) 0.096(6) 0.002(4) 0.005(4) 0.018(4)
C24 0.092(6) 0.071(5) 0.128(7) -0.033(6) 0.006(6) 0.035(4)
C25 0.217(11) 0.124(9) 0.083(7) -0.033(6) -0.005(7) 0.068(8)
C26 0.284(13) 0.118(8) 0.081(7) -0.012(6) 0.018(7) 0.081(9)
C27 0.198(9) 0.074(5) 0.069(5) 0.002(4) 0.026(5) 0.056(6)
C28 0.094(5) 0.066(4) 0.072(4) 0.033(4) -0.003(4) 0.003(4)
C29 0.075(5) 0.099(5) 0.101(5) 0.011(4) -0.016(4) 0.037(4)
C30 0.087(5) 0.089(5) 0.056(4) 0.008(4) -0.013(3) 0.005(4)
C31 0.065(4) 0.037(3) 0.040(3) 0.006(3) -0.002(3) 0.015(3)
C32 0.064(5) 0.051(4) 0.064(4) 0.007(3) 0.002(3) 0.013(4)
C33 0.069(5) 0.078(5) 0.081(5) 0.001(4) -0.006(4) 0.042(4)
C34 0.067(5) 0.087(5) 0.082(5) 0.020(4) 0.000(4) 0.027(5)
C35 0.065(5) 0.069(5) 0.088(5) 0.030(4) -0.010(4) 0.011(4)
C36 0.055(4) 0.062(4) 0.072(4) 0.026(3) -0.007(3) 0.015(4)
C37 0.064(4) 0.038(3) 0.046(4) 0.011(3) 0.004(3) 0.016(3)
C38 0.097(6) 0.071(5) 0.042(4) 0.014(3) 0.016(4) 0.030(4)
C39 0.150(8) 0.097(6) 0.064(6) 0.019(5) 0.019(5) 0.060(6)
C40 0.201(11) 0.084(6) 0.044(5) 0.003(4) 0.029(6) 0.070(7)
C41 0.164(9) 0.067(5) 0.041(5) -0.008(4) -0.020(5) 0.025(5)
C42 0.103(6) 0.055(4) 0.048(4) 0.001(3) -0.004(4) 0.019(4)
C43 0.061(4) 0.046(4) 0.043(4) 0.014(3) -0.002(3) 0.010(3)
C44 0.106(6) 0.053(4) 0.057(4) 0.012(4) -0.003(4) -0.008(4)
C45 0.171(8) 0.060(5) 0.089(6) 0.034(5) 0.008(5) -0.014(5)
C46 0.182(9) 0.044(5) 0.107(7) 0.015(5) -0.014(6) -0.022(5)
C47 0.174(8) 0.045(5) 0.085(6) 0.011(4) -0.014(5) 0.016(5)
C48 0.106(5) 0.044(4) 0.058(4) 0.015(3) -0.004(4) 0.010(4)

loop_
_atom_type_symbol
_atom_type_description
_atom_type_scat_dispersion_real
_atom_type_scat_dispersion_imag
_atom_type_scat_source
Ru Ru -1.2594 0.8363 'International Tables Vol C Tables 4.2.6.8 and 6.1.1.4'
Si Si 0.0817 0.0704 'International Tables Vol C Tables 4.2.6.8 and 6.1.1.4'
Cl Cl 0.1484 0.1585 'International Tables Vol C Tables 4.2.6.8 and 6.1.1.4'
P P 0.1023 0.0942 'International Tables Vol C Tables 4.2.6.8 and 6.1.1.4'
N N 0.0061 0.0033 'International Tables Vol C Tables 4.2.6.8 and 6.1.1.4'
O O 0.0106 0.0060 'International Tables Vol C Tables 4.2.6.8 and 6.1.1.4'
C C 0.0033 0.0016 'International Tables Vol C Tables 4.2.6.8 and 6.1.1.4'
H H 0.0000 0.0000 'International Tables Vol C Tables 4.2.6.8 and 6.1.1.4'

loop_
_geom_angle_atom_site_label_1
_geom_angle_atom_site_label_2
_geom_angle_atom_site_label_3
_geom_angle
C1 Ru1 C2 84.7(2)
C1 Ru1 C9 90.5(2)
C2 Ru1 C9 88.7(2)
C1 Ru1 O10 174.30(18)
C2 Ru1 O10 100.55(18)
C9 Ru1 O10 87.49(16)
C1 Ru1 N1 102.1(10)
C2 Ru1 N1 97.8(10)
C9 Ru1 N1 166.3(10)
O10 Ru1 N1 79.5(10)
C1 Ru1 N3 102.91(18)
C2 Ru1 N3 172.36(19)
C9 Ru1 N3 91.53(17)
O10 Ru1 N3 71.84(12)
N1 Ru1 N3 80.4(10)
C1 Ru1 Cl1 97.9(3)
C2 Ru1 Cl1 92.5(2)
C9 Ru1 Cl1 171.6(2)
O10 Ru1 Cl1 84.1(2)
N1 Ru1 Cl1 6.5(11)
N3 Ru1 Cl1 86.13(19)
C1 Ru1 Ru3 132.23(17)
C2 Ru1 Ru3 128.35(17)
C9 Ru1 Ru3 119.37(15)
O10 Ru1 Ru3 45.39(8)
N1 Ru1 Ru3 47.5(10)
N3 Ru1 Ru3 45.58(9)
Cl1 Ru1 Ru3 53.93(16)
C3 Ru2 C4 83.9(2)
C3 Ru2 C5 95.9(2)
C4 Ru2 C5 94.2(2)
C3 Ru2 N3 103.43(19)
C4 Ru2 N3 172.47(19)
C5 Ru2 N3 83.48(17)
C3 Ru2 O10 175.05(18)
C4 Ru2 O10 100.84(18)
C5 Ru2 O10 82.46(17)
N3 Ru2 O10 71.77(12)
C3 Ru2 O9 97.7(2)
C4 Ru2 O9 94.8(2)
C5 Ru2 O9 164.42(18)
N3 Ru2 O9 85.98(13)
O10 Ru2 O9 83.37(11)
C3 Ru2 Ru3 126.95(18)
C4 Ru2 Ru3 124.79(18)
C5 Ru2 Ru3 45.15(16)
N3 Ru2 Ru3 49.25(10)
O10 Ru2 Ru3 49.04(8)
O9 Ru2 Ru3 119.54(9)
C7 Ru3 C6 85.4(3)
C7 Ru3 C5 95.7(2)
C6 Ru3 C5 95.7(2)
C7 Ru3 O10 174.9(2)
C6 Ru3 O10 99.2(2)
C5 Ru3 O10 81.87(16)
C7 Ru3 N3 104.2(2)
C6 Ru3 N3 170.3(2)
C5 Ru3 N3 82.60(17)
O10 Ru3 N3 71.12(12)
C7 Ru3 N1 105.1(9)
C6 Ru3 N1 100.9(9)
C5 Ru3 N1 154.2(9)
O10 Ru3 N1 76.1(9)
N3 Ru3 N1 77.7(9)
C7 Ru3 Cl1 99.3(3)
C6 Ru3 Cl1 94.4(2)
C5 Ru3 Cl1 162.5(2)
O10 Ru3 Cl1 82.41(18)
N3 Ru3 Cl1 85.07(17)
N1 Ru3 Cl1 8.5(9)
C7 Ru3 Ru2 126.78(19)
C6 Ru3 Ru2 124.58(18)
C5 Ru3 Ru2 44.78(15)
O10 Ru3 Ru2 48.70(8)
N3 Ru3 Ru2 48.57(9)
N1 Ru3 Ru2 109.5(9)
Cl1 Ru3 Ru2 117.94(14)
C7 Ru3 Ru1 133.41(19)
C6 Ru3 Ru1 127.58(18)
C5 Ru3 Ru1 110.03(15)
O10 Ru3 Ru1 44.46(7)
N3 Ru3 Ru1 45.51(9)
N1 Ru3 Ru1 44.2(9)
Cl1 Ru3 Ru1 52.70(13)
Ru2 Ru3 Ru1 65.265(15)
O10 Si1 C29 109.0(2)
O10 Si1 C30 109.9(2)
C29 Si1 C30 108.9(3)
O10 Si1 C28 108.1(2)
C29 Si1 C28 110.0(3)
C30 Si1 C28 110.9(3)
C8 Cl1 O8 4.0(17)
C8 Cl1 Ru1 131.5(18)
O8 Cl1 Ru1 135.0(5)
C8 Cl1 Ru3 144.3(18)
O8 Cl1 Ru3 143.6(5)
Ru1 Cl1 Ru3 73.4(2)
N2 P1 C22 120.1(2)
N2 P1 C16 105.8(3)
C22 P1 C16 107.2(3)
N2 P1 C10 109.3(3)
C22 P1 C10 107.8(3)
C16 P1 C10 105.7(3)
N3 P2 C31 113.3(2)
N3 P2 C37 112.2(2)
C31 P2 C37 106.1(3)
N3 P2 C43 114.6(2)
C31 P2 C43 104.8(2)
C37 P2 C43 104.9(3)
C8 N1 Ru1 134(3)
C8 N1 Ru3 136(3)
Ru1 N1 Ru3 88.3(13)
C9 N2 P1 126.5(4)
P2 N3 Ru2 123.1(2)
P2 N3 Ru1 127.72(19)
Ru2 N3 Ru1 94.67(14)
P2 N3 Ru3 127.3(2)
Ru2 N3 Ru3 82.18(12)
Ru1 N3 Ru3 88.91(13)
C8 O8 Cl1 2.8(12)
C9 O9 Ru2 116.8(3)
Si1 O10 Ru1 125.91(16)
Si1 O10 Ru2 123.22(16)
Ru1 O10 Ru2 95.72(11)
Si1 O10 Ru3 127.55(17)
Ru1 O10 Ru3 90.15(11)
Ru2 O10 Ru3 82.27(10)
O1 C1 Ru1 176.4(5)
O2 C2 Ru1 176.6(5)
O3 C3 Ru2 176.2(5)
O4 C4 Ru2 176.6(5)
O5 C5 Ru2 137.2(5)
O5 C5 Ru3 132.7(5)
Ru2 C5 Ru3 90.1(2)
O6 C6 Ru3 178.8(6)
O7 C7 Ru3 176.8(6)
Cl1 C8 O8 173(3)
Cl1 C8 N1 11(2)
O8 C8 N1 176(3)
O9 C9 N2 120.9(5)
O9 C9 Ru1 118.7(4)
N2 C9 Ru1 120.0(4)
C15 C10 C11 119.5(6)
C15 C10 P1 121.8(5)
C11 C10 P1 118.5(5)
C12 C11 C10 119.3(6)
C12 C11 H11 120.3
C10 C11 H11 120.3
C13 C12 C11 119.4(8)
C13 C12 H12 120.3
C11 C12 H12 120.3
C14 C13 C12 122.4(8)
C14 C13 H13 118.8
C12 C13 H13 118.8
C13 C14 C15 120.0(8)
C13 C14 H14 120.0
C15 C14 H14 120.0
C14 C15 C10 119.3(7)
C14 C15 H15 120.3
C10 C15 H15 120.3
C17 C16 C21 118.8(5)
C17 C16 P1 120.8(5)
C21 C16 P1 120.3(5)
C16 C17 C18 120.9(6)
C16 C17 H17 119.5
C18 C17 H17 119.5
C19 C18 C17 118.8(6)
C19 C18 H18 120.6
C17 C18 H18 120.6
C20 C19 C18 121.6(7)
C20 C19 H19 119.2
C18 C19 H19 119.2
C19 C20 C21 119.4(7)
C19 C20 H20 120.3
C21 C20 H20 120.3
C16 C21 C20 120.3(6)
C16 C21 H21 119.8
C20 C21 H21 119.8
C27 C22 C23 116.1(6)
C27 C22 P1 120.4(5)
C23 C22 P1 123.4(5)
C24 C23 C22 121.1(7)
C24 C23 H23 119.4
C22 C23 H23 119.4
C25 C24 C23 121.1(8)
C25 C24 H24 119.4
C23 C24 H24 119.4
C26 C25 C24 119.4(9)
C26 C25 H25 120.3
C24 C25 H25 120.3
C25 C26 C27 120.5(9)
C25 C26 H26 119.8
C27 C26 H26 119.8
C22 C27 C26 121.7(7)
C22 C27 H27 119.1
C26 C27 H27 119.1
Si1 C28 H28A 109.5
Si1 C28 H28B 109.5
H28A C28 H28B 109.5
Si1 C28 H28C 109.5
H28A C28 H28C 109.5
H28B C28 H28C 109.5
Si1 C29 H29A 109.5
Si1 C29 H29B 109.5
H29A C29 H29B 109.5
Si1 C29 H29C 109.5
H29A C29 H29C 109.5
H29B C29 H29C 109.5
Si1 C30 H30A 109.5
Si1 C30 H30B 109.5
H30A C30 H30B 109.5
Si1 C30 H30C 109.5
H30A C30 H30C 109.5
H30B C30 H30C 109.5
C36 C31 C32 116.9(5)
C36 C31 P2 120.5(4)
C32 C31 P2 122.5(4)
C33 C32 C31 120.8(6)
C33 C32 H32 119.6
C31 C32 H32 119.6
C34 C33 C32 121.2(6)
C34 C33 H33 119.4
C32 C33 H33 119.4
C33 C34 C35 118.2(6)
C33 C34 H34 120.9
C35 C34 H34 120.9
C34 C35 C36 121.2(6)
C34 C35 H35 119.4
C36 C35 H35 119.4
C35 C36 C31 121.7(6)
C35 C36 H36 119.2
C31 C36 H36 119.2
C38 C37 C42 117.8(5)
C38 C37 P2 119.6(5)
C42 C37 P2 122.6(5)
C37 C38 C39 121.9(7)
C37 C38 H38 119.0
C39 C38 H38 119.0
C40 C39 C38 119.7(8)
C40 C39 H39 120.1
C38 C39 H39 120.1
C39 C40 C41 121.1(8)
C39 C40 H40 119.5
C41 C40 H40 119.5
C40 C41 C42 118.7(7)
C40 C41 H41 120.6
C42 C41 H41 120.6
C41 C42 C37 120.7(6)
C41 C42 H42 119.6
C37 C42 H42 119.6
C44 C43 C48 118.2(5)
C44 C43 P2 120.4(4)
C48 C43 P2 121.4(4)
C43 C44 C45 120.2(6)
C43 C44 H44 119.9
C45 C44 H44 119.9
C46 C45 C44 119.6(7)
C46 C45 H45 120.2
C44 C45 H45 120.2
C45 C46 C47 121.1(7)
C45 C46 H46 119.4
C47 C46 H46 119.4
C46 C47 C48 119.1(7)
C46 C47 H47 120.5
C48 C47 H47 120.5
C43 C48 C47 121.7(6)
C43 C48 H48 119.1
C47 C48 H48 119.1

loop_
_geom_bond_atom_site_label_1
_geom_bond_atom_site_label_2
_geom_bond_distance
Ru1 C1 1.831(6)
Ru1 C2 1.844(6)
Ru1 C9 1.990(6)
Ru1 O10 2.158(3)
Ru1 N1 2.15(3)
Ru1 N3 2.199(3)
Ru1 Cl1 2.558(7)
Ru1 Ru3 3.0815(6)
Ru2 C3 1.809(6)
Ru2 C4 1.841(6)
Ru2 C5 2.028(5)
Ru2 N3 2.178(3)
Ru2 O10 2.182(3)
Ru2 O9 2.205(3)
Ru2 Ru3 2.8787(7)
Ru3 C7 1.821(7)
Ru3 C6 1.834(6)
Ru3 C5 2.041(6)
Ru3 O10 2.194(3)
Ru3 N3 2.201(4)
Ru3 N1 2.27(4)
Ru3 Cl1 2.600(8)
Si1 O10 1.688(3)
Si1 C29 1.846(5)
Si1 C30 1.861(5)
Si1 C28 1.869(5)
Cl1 C8 0.800(16)
Cl1 O8 1.960(13)
P1 N2 1.620(4)
P1 C22 1.761(6)
P1 C16 1.801(5)
P1 C10 1.805(6)
P2 N3 1.615(4)
P2 C31 1.790(5)
P2 C37 1.792(5)
P2 C43 1.812(5)
N1 C8 1.25(4)
N2 C9 1.348(6)
O1 C1 1.151(5)
O2 C2 1.153(5)
O3 C3 1.153(5)
O4 C4 1.160(6)
O5 C5 1.178(5)
O6 C6 1.157(6)
O7 C7 1.162(6)
O8 C8 1.163(16)
O9 C9 1.257(5)
C10 C15 1.375(7)
C10 C11 1.396(7)
C11 C12 1.358(8)
C11 H11 0.9300
C12 C13 1.351(9)
C12 H12 0.9300
C13 C14 1.332(9)
C13 H13 0.9300
C14 C15 1.366(8)
C14 H14 0.9300
C15 H15 0.9300
C16 C17 1.357(7)
C16 C21 1.379(7)
C17 C18 1.388(7)
C17 H17 0.9300
C18 C19 1.363(8)
C18 H18 0.9300
C19 C20 1.339(7)
C19 H19 0.9300
C20 C21 1.388(7)
C20 H20 0.9300
C21 H21 0.9300
C22 C27 1.386(7)
C22 C23 1.399(7)
C23 C24 1.391(8)
C23 H23 0.9300
C24 C25 1.358(9)
C24 H24 0.9300
C25 C26 1.348(9)
C25 H25 0.9300
C26 C27 1.405(8)
C26 H26 0.9300
C27 H27 0.9300
C28 H28A 0.9600
C28 H28B 0.9600
C28 H28C 0.9600
C29 H29A 0.9600
C29 H29B 0.9600
C29 H29C 0.9600
C30 H30A 0.9600
C30 H30B 0.9600
C30 H30C 0.9600
C31 C36 1.381(6)
C31 C32 1.400(6)
C32 C33 1.395(7)
C32 H32 0.9300
C33 C34 1.366(7)
C33 H33 0.9300
C34 C35 1.378(7)
C34 H34 0.9300
C35 C36 1.381(7)
C35 H35 0.9300
C36 H36 0.9300
C37 C38 1.368(7)
C37 C42 1.389(7)
C38 C39 1.372(7)
C38 H38 0.9300
C39 C40 1.339(9)
C39 H39 0.9300
C40 C41 1.384(9)
C40 H40 0.9300
C41 C42 1.385(7)
C41 H41 0.9300
C42 H42 0.9300
C43 C44 1.374(6)
C43 C48 1.376(6)
C44 C45 1.405(7)
C44 H44 0.9300
C45 C46 1.351(8)
C45 H45 0.9300
C46 C47 1.360(8)
C46 H46 0.9300
C47 C48 1.380(7)
C47 H47 0.9300
C48 H48 0.9300
